data_1503464
loop_
_publ_author_name
'Sun, Hao-Fen'
'Li, Xiao-Ming'
'Meng, Li'
'Cui, Chuan-Ming'
'Gao, Shu-Shan'
'Li, Chun-Shun'
'Huang, Cai-Guo'
'Wang, Bin-Gui'

_publ_section_title
;
 Asperolides A-C, Tetranorlabdane Diterpenoids from the Marine
 Alga-Derived Endophytic Fungus Aspergillus wentii EN-48.
;
_journal_issue 2
_journal_name_full 'Journal of natural products'
_journal_page_first 148
_journal_page_last 152
_journal_paper_doi 10.1021/np2006742
_journal_volume 75
_journal_year 2012
_chemical_formula_sum 'C16 H16 O5'
_chemical_formula_weight 288.29
_chemical_melting_point 263.5(5)
_chemical_name_common 'Asperolide A'
_chemical_name_systematic
; 
 ? 
;
_space_group_IT_number 5
_symmetry_cell_setting monoclinic
_symmetry_space_group_name_Hall 'C 2y'
_symmetry_space_group_name_H-M 'C 1 2 1'
_atom_sites_solution_hydrogens geom
_atom_sites_solution_primary direct
_atom_sites_solution_secondary difmap
_audit_creation_method SHELXL-97
_cell_angle_alpha 90.00
_cell_angle_beta 132.34(3)
_cell_angle_gamma 90.00
_cell_formula_units_Z 4
_cell_length_a 17.48(4)
_cell_length_b 7.990(18)
_cell_length_c 12.93(3)
_cell_measurement_reflns_used 1598
_cell_measurement_temperature 293(2)
_cell_measurement_theta_max 27.3756
_cell_measurement_theta_min 2.1302
_cell_volume 1335(5)
_computing_cell_refinement 'CrystalClear (Rigaku Corp., 2000)'
_computing_data_collection 'CrystalClear (Rigaku Corp., 2000)'
_computing_data_reduction 'CrystalClear (Rigaku Corp., 2000)'
_computing_molecular_graphics SHELXTL
_computing_publication_material SHELXTL
_computing_structure_refinement 'SHELXL-97 (Sheldrick, 1997)'
_computing_structure_solution 'SHELXS-97 (Sheldrick, 1990)'
_diffrn_ambient_temperature 293(2)
_diffrn_measured_fraction_theta_full 0.996
_diffrn_measured_fraction_theta_max 0.996
_diffrn_measurement_device_type 'Scxmini CCD'
_diffrn_measurement_method CCD_Profile_fitting
_diffrn_radiation_monochromator graphite
_diffrn_radiation_source 'fine-focus sealed tube'
_diffrn_radiation_type MoK\a
_diffrn_radiation_wavelength 0.71073
_diffrn_reflns_av_R_equivalents 0.0941
_diffrn_reflns_av_sigmaI/netI 0.1099
_diffrn_reflns_limit_h_max 22
_diffrn_reflns_limit_h_min -22
_diffrn_reflns_limit_k_max 10
_diffrn_reflns_limit_k_min -10
_diffrn_reflns_limit_l_max 16
_diffrn_reflns_limit_l_min -16
_diffrn_reflns_number 5230
_diffrn_reflns_theta_full 27.39
_diffrn_reflns_theta_max 27.39
_diffrn_reflns_theta_min 2.33
_diffrn_standards_decay_% none
_diffrn_standards_interval_count none
_diffrn_standards_interval_time none
_diffrn_standards_number none
_exptl_absorpt_coefficient_mu 0.107
_exptl_absorpt_correction_T_max 0.979
_exptl_absorpt_correction_T_min 0.979
_exptl_absorpt_correction_type multi-scan
_exptl_absorpt_process_details 'SADABS (Sheldrick, 1996)'
_exptl_crystal_colour Colorless
_exptl_crystal_density_diffrn 1.434
_exptl_crystal_density_method 'not measured'
_exptl_crystal_description Prism
_exptl_crystal_F_000 608
_exptl_crystal_size_max 0.2000
_exptl_crystal_size_mid 0.2000
_exptl_crystal_size_min 0.2000
_refine_diff_density_max 0.398
_refine_diff_density_min -0.325
_refine_diff_density_rms 0.078
_refine_ls_abs_structure_details 'Flack H D (1983), Acta Cryst. A39, 876-881'
_refine_ls_abs_structure_Flack 1(3)
_refine_ls_extinction_coef 0.055(10)
_refine_ls_extinction_expression Fc^*^=kFc[1+0.001xFc^2^\l^3^/sin(2\q)]^-1/4^
_refine_ls_extinction_method SHELXL
_refine_ls_goodness_of_fit_ref 1.039
_refine_ls_hydrogen_treatment constr
_refine_ls_matrix_type full
_refine_ls_number_parameters 191
_refine_ls_number_reflns 2868
_refine_ls_number_restraints 1
_refine_ls_restrained_S_all 1.039
_refine_ls_R_factor_all 0.1361
_refine_ls_R_factor_gt 0.0922
_refine_ls_shift/su_max 0.000
_refine_ls_shift/su_mean 0.000
_refine_ls_structure_factor_coef Fsqd
_refine_ls_weighting_details 'calc w=1/[\s^2^(Fo^2^)+(0.1520P)^2^+0.0000P] where P=(Fo^2^+2Fc^2^)/3'
_refine_ls_weighting_scheme calc
_refine_ls_wR_factor_gt 0.2362
_refine_ls_wR_factor_ref 0.2889
_reflns_number_gt 1639
_reflns_number_total 2868
_reflns_threshold_expression >2sigma(I)
_cod_data_source_file np2006742_si_002.cif
_cod_data_source_block 1
_cod_depositor_comments
;
The following automatic conversions were performed:

'_chemical_melting_point' value '263-264' was changed to '263.5(5)' -
the average value was taken and precision was
estimated.

'_symmetry_cell_setting' value 'Monoclinic' changed to
'monoclinic' according to
/home/saulius/struct/CIF-dictionaries/cif_core.dic dictionary named
'cif_core.dic' version 2.4.1 from
2010-06-29.

'_exptl_absorpt_correction_type' value 'Multi-scan'
changed to 'multi-scan' according to
/home/saulius/struct/CIF-dictionaries/cif_core.dic dictionary named
'cif_core.dic' version 2.4.1 from 2010-06-29.

Automatic conversion script
Id: cif_fix_values 1715 2011-07-08 13:25:40Z adriana 
;
_cod_original_sg_symbol_H-M C2
_cod_database_code 1503464

loop_
_symmetry_equiv_pos_as_xyz
'x, y, z'
'-x, y, -z'
'x+1/2, y+1/2, z'
'-x+1/2, y+1/2, -z'

loop_
_atom_site_label
_atom_site_type_symbol
_atom_site_fract_x
_atom_site_fract_y
_atom_site_fract_z
_atom_site_U_iso_or_equiv
_atom_site_adp_type
_atom_site_occupancy
_atom_site_symmetry_multiplicity
_atom_site_calc_flag
_atom_site_refinement_flags
O1 O 0.3565(4) 0.7966(6) -0.1664(5) 0.0796(13) Uani 1 1 d .
O2 O 0.4627(4) 0.0129(5) 0.1958(5) 0.0652(11) Uani 1 1 d .
O3 O 0.5365(4) -0.0467(5) 0.4153(5) 0.0782(13) Uani 1 1 d .
O4 O 0.2891(3) 0.5410(6) -0.2325(4) 0.0688(12) Uani 1 1 d .
O5 O 0.4303(3) 0.6551(5) 0.2879(4) 0.0655(11) Uani 1 1 d .
H5A H 0.4571 0.7463 0.3236 0.098 Uiso 1 1 calc R
C1 C 0.5043(4) 0.5466(7) 0.3072(6) 0.0532(12) Uani 1 1 d .
H1A H 0.5461 0.6115 0.2965 0.064 Uiso 1 1 calc R
C2 C 0.5742(5) 0.4685(8) 0.4503(6) 0.0596(14) Uani 1 1 d .
H2A H 0.5940 0.5340 0.5244 0.071 Uiso 1 1 calc R
C3 C 0.6096(4) 0.3131(8) 0.4782(6) 0.0571(13) Uani 1 1 d .
H3A H 0.6465 0.2715 0.5680 0.069 Uiso 1 1 calc R
C4 C 0.5926(4) 0.2005(7) 0.3705(6) 0.0521(12) Uani 1 1 d .
C5 C 0.5279(5) 0.2853(6) 0.2281(6) 0.0544(12) Uani 1 1 d .
H5B H 0.5740 0.3441 0.2220 0.065 Uiso 1 1 calc R
C6 C 0.4771(5) 0.1370(7) 0.1257(6) 0.0577(14) Uani 1 1 d .
H6A H 0.5271 0.0917 0.1216 0.069 Uiso 1 1 calc R
C7 C 0.3794(5) 0.1780(7) -0.0205(6) 0.0591(14) Uani 1 1 d .
H7A H 0.3420 0.0934 -0.0867 0.071 Uiso 1 1 calc R
C8 C 0.3460(5) 0.3360(7) -0.0555(6) 0.0567(13) Uani 1 1 d .
C9 C 0.3921(4) 0.4706(7) 0.0491(6) 0.0502(12) Uani 1 1 d .
C10 C 0.4466(4) 0.4093(6) 0.1959(6) 0.0494(12) Uani 1 1 d .
C11 C 0.3837(5) 0.6283(7) 0.0063(6) 0.0604(14) Uani 1 1 d .
H11A H 0.4047 0.7161 0.0677 0.073 Uiso 1 1 calc R
C12 C 0.3429(5) 0.6653(8) -0.1324(6) 0.0622(14) Uani 1 1 d .
C17 C 0.2582(5) 0.3949(8) -0.2013(7) 0.0652(16) Uani 1 1 d .
H17A H 0.2374 0.3061 -0.2670 0.078 Uiso 1 1 calc R
H17B H 0.1995 0.4228 -0.2114 0.078 Uiso 1 1 calc R
C18 C 0.7001(5) 0.1428(9) 0.4295(7) 0.0722(17) Uani 1 1 d .
H18A H 0.6916 0.0710 0.3629 0.108 Uiso 1 1 calc R
H18B H 0.7350 0.0829 0.5153 0.108 Uiso 1 1 calc R
H18C H 0.7404 0.2388 0.4469 0.108 Uiso 1 1 calc R
C19 C 0.5299(5) 0.0467(8) 0.3360(6) 0.0601(14) Uani 1 1 d .
C20 C 0.3640(5) 0.3316(8) 0.1929(7) 0.0615(14) Uani 1 1 d .
H20A H 0.3167 0.4170 0.1719 0.092 Uiso 1 1 calc R
H20B H 0.3973 0.2833 0.2824 0.092 Uiso 1 1 calc R
H20C H 0.3267 0.2462 0.1223 0.092 Uiso 1 1 calc R

loop_
_atom_site_aniso_label
_atom_site_aniso_U_11
_atom_site_aniso_U_22
_atom_site_aniso_U_33
_atom_site_aniso_U_23
_atom_site_aniso_U_13
_atom_site_aniso_U_12
O1 0.086(3) 0.062(3) 0.079(3) 0.020(2) 0.051(3) 0.003(2)
O2 0.084(3) 0.044(2) 0.072(3) -0.0038(19) 0.055(2) -0.005(2)
O3 0.110(4) 0.055(2) 0.080(3) 0.001(2) 0.068(3) -0.014(3)
O4 0.073(3) 0.065(2) 0.065(3) 0.008(2) 0.045(2) 0.007(2)
O5 0.071(3) 0.0458(19) 0.076(3) -0.0046(19) 0.048(2) 0.004(2)
C1 0.058(3) 0.048(3) 0.055(3) -0.003(2) 0.039(3) -0.004(3)
C2 0.064(3) 0.048(3) 0.058(3) -0.003(3) 0.038(3) -0.003(3)
C3 0.056(3) 0.058(3) 0.052(3) 0.003(3) 0.034(3) -0.004(3)
C4 0.050(3) 0.045(3) 0.057(3) 0.011(2) 0.035(3) 0.006(2)
C5 0.061(3) 0.041(2) 0.066(3) 0.006(2) 0.045(3) 0.002(3)
C6 0.075(4) 0.042(3) 0.070(4) 0.005(3) 0.055(3) 0.001(3)
C7 0.062(3) 0.054(3) 0.058(3) -0.008(3) 0.039(3) -0.007(3)
C8 0.064(3) 0.048(3) 0.060(3) -0.002(2) 0.043(3) 0.001(3)
C9 0.049(3) 0.043(2) 0.051(3) -0.001(2) 0.031(3) 0.000(2)
C10 0.055(3) 0.044(2) 0.051(3) -0.004(2) 0.036(2) -0.001(2)
C11 0.065(4) 0.049(3) 0.062(3) 0.007(3) 0.041(3) 0.007(3)
C12 0.068(4) 0.050(3) 0.059(3) 0.010(3) 0.039(3) 0.011(3)
C17 0.071(4) 0.062(3) 0.057(3) 0.001(3) 0.040(3) -0.004(3)
C18 0.061(3) 0.071(4) 0.086(4) 0.002(3) 0.050(3) 0.011(3)
C19 0.072(4) 0.047(3) 0.063(3) 0.000(3) 0.046(3) -0.004(3)
C20 0.060(3) 0.054(3) 0.073(3) -0.003(3) 0.046(3) -0.008(3)

loop_
_atom_type_symbol
_atom_type_description
_atom_type_scat_dispersion_real
_atom_type_scat_dispersion_imag
_atom_type_scat_source
C C 0.0033 0.0016 'International Tables Vol C Tables 4.2.6.8 and 6.1.1.4'
O O 0.0106 0.0060 'International Tables Vol C Tables 4.2.6.8 and 6.1.1.4'
H H 0.0000 0.0000 'International Tables Vol C Tables 4.2.6.8 and 6.1.1.4'

loop_
_geom_angle_atom_site_label_1
_geom_angle_atom_site_label_2
_geom_angle_atom_site_label_3
_geom_angle
C19 O2 C6 109.4(5)
C12 O4 C17 117.6(5)
C1 O5 H5A 109.5
O5 C1 C2 110.9(4)
O5 C1 C10 109.0(4)
C2 C1 C10 109.5(5)
O5 C1 H1A 109.1
C2 C1 H1A 109.1
C10 C1 H1A 109.1
C3 C2 C1 124.6(6)
C3 C2 H2A 117.7
C1 C2 H2A 117.7
C2 C3 C4 122.8(5)
C2 C3 H3A 118.6
C4 C3 H3A 118.6
C19 C4 C3 114.3(4)
C19 C4 C5 101.9(5)
C3 C4 C5 112.0(5)
C19 C4 C18 107.7(5)
C3 C4 C18 107.7(5)
C5 C4 C18 113.3(4)
C4 C5 C6 103.1(5)
C4 C5 C10 114.2(4)
C6 C5 C10 111.7(5)
C4 C5 H5B 109.2
C6 C5 H5B 109.2
C10 C5 H5B 109.2
O2 C6 C7 113.6(5)
O2 C6 C5 103.2(4)
C7 C6 C5 115.1(5)
O2 C6 H6A 108.2
C7 C6 H6A 108.2
C5 C6 H6A 108.2
C8 C7 C6 120.0(6)
C8 C7 H7A 120.0
C6 C7 H7A 120.0
C7 C8 C9 122.3(6)
C7 C8 C17 124.6(6)
C9 C8 C17 113.0(5)
C11 C9 C8 117.7(5)
C11 C9 C10 128.2(5)
C8 C9 C10 114.0(5)
C9 C10 C1 113.9(5)
C9 C10 C5 103.4(4)
C1 C10 C5 107.7(5)
C9 C10 C20 107.9(5)
C1 C10 C20 108.9(4)
C5 C10 C20 115.1(5)
C9 C11 C12 121.9(6)
C9 C11 H11A 119.0
C12 C11 H11A 119.0
O1 C12 O4 117.1(6)
O1 C12 C11 124.7(6)
O4 C12 C11 118.1(5)
O4 C17 C8 110.2(5)
O4 C17 H17A 109.6
C8 C17 H17A 109.6
O4 C17 H17B 109.6
C8 C17 H17B 109.6
H17A C17 H17B 108.1
C4 C18 H18A 109.5
C4 C18 H18B 109.5
H18A C18 H18B 109.5
C4 C18 H18C 109.5
H18A C18 H18C 109.5
H18B C18 H18C 109.5
O3 C19 O2 120.6(6)
O3 C19 C4 128.3(6)
O2 C19 C4 111.0(5)
C10 C20 H20A 109.5
C10 C20 H20B 109.5
H20A C20 H20B 109.5
C10 C20 H20C 109.5
H20A C20 H20C 109.5
H20B C20 H20C 109.5

loop_
_geom_bond_atom_site_label_1
_geom_bond_atom_site_label_2
_geom_bond_distance
O1 C12 1.221(8)
O2 C19 1.369(8)
O2 C6 1.474(7)
O3 C19 1.209(7)
O4 C12 1.381(8)
O4 C17 1.453(8)
O5 C1 1.432(7)
O5 H5A 0.8200
C1 C2 1.503(8)
C1 C10 1.529(8)
C1 H1A 0.9800
C2 C3 1.325(9)
C2 H2A 0.9300
C3 C4 1.511(8)
C3 H3A 0.9300
C4 C19 1.501(8)
C4 C5 1.524(8)
C4 C18 1.547(8)
C5 C6 1.537(8)
C5 C10 1.542(8)
C5 H5B 0.9800
C6 C7 1.500(9)
C6 H6A 0.9800
C7 C8 1.335(9)
C7 H7A 0.9300
C8 C9 1.472(8)
C8 C17 1.495(9)
C9 C11 1.344(8)
C9 C10 1.522(8)
C10 C20 1.548(8)
C11 C12 1.446(9)
C11 H11A 0.9300
C17 H17A 0.9700
C17 H17B 0.9700
C18 H18A 0.9600
C18 H18B 0.9600
C18 H18C 0.9600
C20 H20A 0.9600
C20 H20B 0.9600
C20 H20C 0.9600

loop_
_geom_hbond_atom_site_label_D
_geom_hbond_atom_site_label_H
_geom_hbond_atom_site_label_A
_geom_hbond_distance_DH
_geom_hbond_distance_HA
_geom_hbond_distance_DA
_geom_hbond_angle_DHA
_geom_hbond_site_symmetry_A
O5 H5A O3 0.82 1.96 2.778(8) 173.0 1_565
